data_4081142
loop_
_publ_author_name
'Jayarathne, Upul'
'Mazzacano, Thomas J.'
'Bagherzadeh, Sharareh'
'Mankad, Neal P.'

_publ_section_title
;
 Heterobimetallic Complexes with Polar, Unsupported Cu--Fe and Zn--Fe
 Bonds Stabilized by N-Heterocyclic Carbenes
;
_journal_issue 14
_journal_name_full Organometallics
_journal_page_first 3986
_journal_paper_doi 10.1021/om400471u
_journal_volume 32
_journal_year 2013
_chemical_formula_sum 'C34 H41 Cu Fe N2 O2'
_chemical_formula_weight 629.08
_chemical_name_common IPrCuFp
_chemical_name_systematic
; 
 ? 
;
_space_group_IT_number 14
_symmetry_cell_setting monoclinic
_symmetry_space_group_name_Hall '-P 2yn'
_symmetry_space_group_name_H-M 'P 1 21/n 1'
_atom_sites_solution_hydrogens geom
_atom_sites_solution_primary direct
_atom_sites_solution_secondary difmap
_audit_creation_method SHELXL-97
_cell_angle_alpha 90.00
_cell_angle_beta 94.5700(10)
_cell_angle_gamma 90.00
_cell_formula_units_Z 4
_cell_length_a 10.2547(8)
_cell_length_b 20.5130(16)
_cell_length_c 15.2239(12)
_cell_measurement_reflns_used 6098
_cell_measurement_temperature 100(2)
_cell_measurement_theta_max 27.26
_cell_measurement_theta_min 2.23
_cell_volume 3192.2(4)
_computing_cell_refinement 'Bruker SMART'
_computing_data_collection 'Bruker SMART'
_computing_data_reduction 'Bruker SAINT'
_computing_molecular_graphics 'Bruker SHELXTL'
_computing_publication_material 'Bruker SHELXTL'
_computing_structure_refinement 'SHELXL-97 (Sheldrick, 1997)'
_computing_structure_solution 'SHELXS-97 (Sheldrick, 1990)'
_diffrn_ambient_temperature 100(2)
_diffrn_measured_fraction_theta_full 0.983
_diffrn_measured_fraction_theta_max 0.983
_diffrn_measurement_device_type 'CCD area detector'
_diffrn_measurement_method 'phi and omega scans'
_diffrn_radiation_monochromator graphite
_diffrn_radiation_source 'fine-focus sealed tube'
_diffrn_radiation_type MoK\a
_diffrn_radiation_wavelength 0.71073
_diffrn_reflns_av_R_equivalents 0.0459
_diffrn_reflns_av_sigmaI/netI 0.0446
_diffrn_reflns_limit_h_max 13
_diffrn_reflns_limit_h_min -13
_diffrn_reflns_limit_k_max 26
_diffrn_reflns_limit_k_min -26
_diffrn_reflns_limit_l_max 19
_diffrn_reflns_limit_l_min -19
_diffrn_reflns_number 28793
_diffrn_reflns_theta_full 27.47
_diffrn_reflns_theta_max 27.47
_diffrn_reflns_theta_min 1.67
_exptl_absorpt_coefficient_mu 1.152
_exptl_absorpt_correction_T_max 0.902
_exptl_absorpt_correction_T_min 0.725
_exptl_absorpt_correction_type multi-scan
_exptl_crystal_colour yellow
_exptl_crystal_density_diffrn 1.309
_exptl_crystal_density_meas ?
_exptl_crystal_density_method 'not measured'
_exptl_crystal_description block
_exptl_crystal_F_000 1320
_exptl_crystal_size_max 0.29
_exptl_crystal_size_mid 0.24
_exptl_crystal_size_min 0.09
_refine_diff_density_max 0.929
_refine_diff_density_min -0.300
_refine_diff_density_rms 0.081
_refine_ls_extinction_method none
_refine_ls_goodness_of_fit_ref 1.045
_refine_ls_hydrogen_treatment constr
_refine_ls_matrix_type full
_refine_ls_number_parameters 369
_refine_ls_number_reflns 7189
_refine_ls_number_restraints 0
_refine_ls_restrained_S_all 1.045
_refine_ls_R_factor_all 0.0650
_refine_ls_R_factor_gt 0.0433
_refine_ls_shift/su_max 0.001
_refine_ls_shift/su_mean 0.000
_refine_ls_structure_factor_coef Fsqd
_refine_ls_weighting_details 'calc w=1/[\s^2^(Fo^2^)+(0.0524P)^2^+1.2032P] where P=(Fo^2^+2Fc^2^)/3'
_refine_ls_weighting_scheme calc
_refine_ls_wR_factor_gt 0.0967
_refine_ls_wR_factor_ref 0.1057
_reflns_number_gt 5453
_reflns_number_total 7189
_reflns_threshold_expression >2sigma(I)
_cod_data_source_file om400471u_si_003.cif
_cod_data_source_block cnmnm1
_cod_depositor_comments
;
The following automatic conversions were performed:

'_symmetry_cell_setting' value 'Monoclinic' changed to 'monoclinic'
according to /home/saulius/struct/CIF-dictionaries/cif_core.dic
dictionary named 'cif_core.dic' version 2.4.2 from 2011-04-26.

Automatic conversion script
Id: cif_fix_values 1891 2012-01-12 08:04:46Z andrius 

The following automatic conversions were performed:

'_exptl_crystal_density_meas' value 'not measured' was changed to '?'
- the value is perceived as not measured.

Automatic conversion script
Id: cif_fix_values 3008 2015-01-20 13:52:24Z robertas 
;
_cod_original_sg_symbol_H-M P2(1)/n
_cod_database_code 4081142

loop_
_symmetry_equiv_pos_as_xyz
'x, y, z'
'-x+1/2, y+1/2, -z+1/2'
'-x, -y, -z'
'x-1/2, -y-1/2, z-1/2'

loop_
_atom_site_label
_atom_site_type_symbol
_atom_site_fract_x
_atom_site_fract_y
_atom_site_fract_z
_atom_site_U_iso_or_equiv
_atom_site_adp_type
_atom_site_occupancy
_atom_site_symmetry_multiplicity
_atom_site_calc_flag
_atom_site_refinement_flags
Cu1 Cu 0.13828(3) 0.189431(15) 0.722624(19) 0.01978(9) Uani 1 1 d .
Fe1 Fe 0.21010(4) 0.161217(18) 0.58513(2) 0.02203(10) Uani 1 1 d .
C1 C 0.0824(2) 0.19672(12) 0.83796(15) 0.0162(5) Uani 1 1 d .
C2 C -0.0042(3) 0.23050(13) 0.96297(16) 0.0228(5) Uani 1 1 d .
H2 H -0.0441 0.2577 1.0036 0.027 Uiso 1 1 calc R
C3 C 0.0332(3) 0.16805(13) 0.97548(16) 0.0233(6) Uani 1 1 d .
H3 H 0.0251 0.1426 1.0268 0.028 Uiso 1 1 calc R
C4 C 0.1306(2) 0.08299(12) 0.88241(15) 0.0182(5) Uani 1 1 d .
C5 C 0.0365(3) 0.03687(13) 0.85251(16) 0.0234(5) Uani 1 1 d .
C6 C 0.0811(3) -0.02608(14) 0.83682(17) 0.0308(6) Uani 1 1 d .
H6 H 0.0201 -0.0589 0.8175 0.037 Uiso 1 1 calc R
C7 C 0.2126(3) -0.04145(13) 0.84895(17) 0.0323(7) Uani 1 1 d .
H7 H 0.2412 -0.0845 0.8377 0.039 Uiso 1 1 calc R
C8 C 0.3019(3) 0.00552(13) 0.87725(16) 0.0277(6) Uani 1 1 d .
H8 H 0.3921 -0.0056 0.8846 0.033 Uiso 1 1 calc R
C9 C 0.2638(3) 0.06915(12) 0.89546(16) 0.0222(5) Uani 1 1 d .
C10 C -0.1072(3) 0.05430(14) 0.83573(18) 0.0295(6) Uani 1 1 d .
H10 H -0.1176 0.1012 0.8517 0.035 Uiso 1 1 calc R
C11 C -0.1900(3) 0.01374(17) 0.8944(2) 0.0405(8) Uani 1 1 d .
H11A H -0.1798 -0.0326 0.8810 0.061 Uiso 1 1 calc R
H11B H -0.2822 0.0261 0.8835 0.061 Uiso 1 1 calc R
H11C H -0.1612 0.0217 0.9564 0.061 Uiso 1 1 calc R
C12 C -0.1522(3) 0.04650(19) 0.7379(2) 0.0462(9) Uani 1 1 d .
H12A H -0.0993 0.0746 0.7027 0.069 Uiso 1 1 calc R
H12B H -0.2445 0.0590 0.7282 0.069 Uiso 1 1 calc R
H12C H -0.1418 0.0010 0.7204 0.069 Uiso 1 1 calc R
C13 C 0.3642(3) 0.12018(13) 0.92723(18) 0.0254(6) Uani 1 1 d .
H13 H 0.3159 0.1601 0.9440 0.031 Uiso 1 1 calc R
C14 C 0.4490(3) 0.09762(16) 1.0075(2) 0.0432(8) Uani 1 1 d .
H14A H 0.3933 0.0855 1.0543 0.065 Uiso 1 1 calc R
H14B H 0.5079 0.1330 1.0282 0.065 Uiso 1 1 calc R
H14C H 0.5007 0.0598 0.9919 0.065 Uiso 1 1 calc R
C15 C 0.4500(4) 0.13887(19) 0.8531(2) 0.0511(9) Uani 1 1 d .
H15A H 0.4957 0.1001 0.8339 0.077 Uiso 1 1 calc R
H15B H 0.5142 0.1717 0.8748 0.077 Uiso 1 1 calc R
H15C H 0.3949 0.1568 0.8034 0.077 Uiso 1 1 calc R
C16 C 0.0042(2) 0.31100(12) 0.84145(15) 0.0178(5) Uani 1 1 d .
C17 C -0.1137(3) 0.32225(13) 0.79062(16) 0.0227(6) Uani 1 1 d .
C18 C -0.1335(3) 0.38477(14) 0.75745(19) 0.0298(6) Uani 1 1 d .
H18 H -0.2121 0.3943 0.7224 0.036 Uiso 1 1 calc R
C19 C -0.0426(3) 0.43319(14) 0.7740(2) 0.0336(7) Uani 1 1 d .
H19 H -0.0589 0.4756 0.7504 0.040 Uiso 1 1 calc R
C20 C 0.0721(3) 0.42074(13) 0.82445(19) 0.0279(6) Uani 1 1 d .
H20 H 0.1339 0.4548 0.8357 0.034 Uiso 1 1 calc R
C21 C 0.0988(2) 0.35900(12) 0.85917(16) 0.0200(5) Uani 1 1 d .
C22 C -0.2168(3) 0.26967(14) 0.77202(19) 0.0321(7) Uani 1 1 d .
H22 H -0.1911 0.2311 0.8096 0.039 Uiso 1 1 calc R
C23 C -0.3508(3) 0.29211(19) 0.7954(3) 0.0519(9) Uani 1 1 d .
H23A H -0.3462 0.3050 0.8576 0.078 Uiso 1 1 calc R
H23B H -0.4137 0.2564 0.7853 0.078 Uiso 1 1 calc R
H23C H -0.3790 0.3294 0.7585 0.078 Uiso 1 1 calc R
C24 C -0.2235(4) 0.2480(3) 0.6765(3) 0.0796(16) Uani 1 1 d .
H24A H -0.2495 0.2850 0.6382 0.119 Uiso 1 1 calc R
H24B H -0.2879 0.2129 0.6671 0.119 Uiso 1 1 calc R
H24C H -0.1374 0.2322 0.6624 0.119 Uiso 1 1 calc R
C25 C 0.2258(3) 0.34664(13) 0.91506(18) 0.0242(6) Uani 1 1 d .
H25 H 0.2305 0.2992 0.9304 0.029 Uiso 1 1 calc R
C26 C 0.2299(3) 0.38615(16) 1.00095(19) 0.0378(7) Uani 1 1 d .
H26A H 0.2278 0.4328 0.9871 0.057 Uiso 1 1 calc R
H26B H 0.3104 0.3759 1.0374 0.057 Uiso 1 1 calc R
H26C H 0.1540 0.3749 1.0332 0.057 Uiso 1 1 calc R
C27 C 0.3438(3) 0.36386(18) 0.8636(2) 0.0392(8) Uani 1 1 d .
H27A H 0.3403 0.3384 0.8089 0.059 Uiso 1 1 calc R
H27B H 0.4248 0.3537 0.8995 0.059 Uiso 1 1 calc R
H27C H 0.3418 0.4105 0.8494 0.059 Uiso 1 1 calc R
C28 C 0.3482(3) 0.08808(15) 0.6100(2) 0.0375(7) Uani 1 1 d .
H28 H 0.4334 0.0929 0.6462 0.045 Uiso 1 1 calc R
C29 C 0.3287(3) 0.09671(14) 0.51746(19) 0.0343(7) Uani 1 1 d .
H29 H 0.3967 0.1093 0.4770 0.041 Uiso 1 1 calc R
C30 C 0.1971(3) 0.08413(13) 0.49338(19) 0.0327(7) Uani 1 1 d .
H30 H 0.1542 0.0866 0.4321 0.039 Uiso 1 1 calc R
C31 C 0.1344(3) 0.06604(14) 0.5695(2) 0.0355(7) Uani 1 1 d .
H31 H 0.0406 0.0532 0.5711 0.043 Uiso 1 1 calc R
C32 C 0.2280(3) 0.06815(14) 0.6421(2) 0.0373(7) Uani 1 1 d .
H32 H 0.2134 0.0565 0.7043 0.045 Uiso 1 1 calc R
C33 C 0.2968(3) 0.22894(15) 0.62541(18) 0.0318(7) Uani 1 1 d .
C34 C 0.0799(3) 0.20969(14) 0.54535(18) 0.0304(6) Uani 1 1 d .
N1 N 0.0858(2) 0.14828(9) 0.89901(13) 0.0171(4) Uani 1 1 d .
N2 N 0.02711(19) 0.24704(10) 0.87915(12) 0.0162(4) Uani 1 1 d .
O1 O 0.3566(2) 0.27510(12) 0.64907(14) 0.0461(6) Uani 1 1 d .
O2 O -0.0066(2) 0.24130(11) 0.51702(15) 0.0472(6) Uani 1 1 d .

loop_
_atom_site_aniso_label
_atom_site_aniso_U_11
_atom_site_aniso_U_22
_atom_site_aniso_U_33
_atom_site_aniso_U_23
_atom_site_aniso_U_13
_atom_site_aniso_U_12
Cu1 0.02515(17) 0.02068(17) 0.01436(15) 0.00188(12) 0.00698(12) 0.00420(13)
Fe1 0.0296(2) 0.0214(2) 0.01606(18) 0.00137(15) 0.00822(15) 0.00375(16)
C1 0.0142(11) 0.0189(12) 0.0154(11) 0.0022(9) 0.0010(9) 0.0006(9)
C2 0.0292(14) 0.0242(14) 0.0161(12) 0.0008(10) 0.0091(11) 0.0034(11)
C3 0.0295(14) 0.0279(14) 0.0134(12) 0.0022(10) 0.0064(10) 0.0022(11)
C4 0.0263(13) 0.0153(12) 0.0134(11) 0.0010(9) 0.0049(10) 0.0020(10)
C5 0.0327(14) 0.0209(13) 0.0171(12) 0.0019(10) 0.0051(11) -0.0043(11)
C6 0.0480(18) 0.0215(14) 0.0230(14) -0.0030(11) 0.0022(13) -0.0074(13)
C7 0.057(2) 0.0170(14) 0.0233(14) -0.0008(11) 0.0058(13) 0.0082(13)
C8 0.0364(16) 0.0281(15) 0.0190(13) 0.0026(11) 0.0035(11) 0.0110(12)
C9 0.0299(14) 0.0219(13) 0.0148(12) 0.0024(10) 0.0022(10) 0.0038(11)
C10 0.0309(15) 0.0315(16) 0.0260(14) -0.0002(12) 0.0012(12) -0.0098(12)
C11 0.0415(18) 0.049(2) 0.0310(16) -0.0022(14) 0.0053(14) -0.0153(15)
C12 0.0370(18) 0.069(2) 0.0319(17) 0.0137(16) -0.0026(14) -0.0099(16)
C13 0.0233(13) 0.0246(14) 0.0279(14) 0.0031(11) -0.0010(11) 0.0022(11)
C14 0.051(2) 0.0406(19) 0.0351(17) 0.0094(14) -0.0120(15) -0.0063(15)
C15 0.047(2) 0.064(2) 0.043(2) 0.0062(17) 0.0043(16) -0.0201(18)
C16 0.0206(12) 0.0176(12) 0.0161(11) 0.0019(10) 0.0056(9) 0.0057(10)
C17 0.0241(13) 0.0250(14) 0.0191(12) -0.0004(10) 0.0028(10) 0.0042(10)
C18 0.0250(14) 0.0338(16) 0.0303(15) 0.0091(12) -0.0004(12) 0.0080(12)
C19 0.0330(16) 0.0251(15) 0.0434(17) 0.0139(13) 0.0066(13) 0.0081(12)
C20 0.0256(14) 0.0214(14) 0.0377(16) 0.0060(12) 0.0076(12) -0.0023(11)
C21 0.0203(12) 0.0217(13) 0.0188(12) 0.0015(10) 0.0060(10) 0.0022(10)
C22 0.0273(15) 0.0304(16) 0.0369(16) -0.0014(13) -0.0080(12) 0.0008(12)
C23 0.0362(19) 0.057(2) 0.065(2) -0.0135(19) 0.0176(17) -0.0131(16)
C24 0.055(2) 0.120(4) 0.066(3) -0.059(3) 0.017(2) -0.030(3)
C25 0.0223(13) 0.0221(14) 0.0281(14) 0.0050(11) 0.0008(11) -0.0004(10)
C26 0.0393(17) 0.0441(19) 0.0293(16) -0.0022(14) -0.0014(13) 0.0002(14)
C27 0.0192(14) 0.062(2) 0.0365(17) 0.0087(15) 0.0027(12) 0.0044(14)
C28 0.0395(17) 0.0349(17) 0.0382(17) 0.0001(14) 0.0041(14) 0.0173(14)
C29 0.0429(18) 0.0287(16) 0.0345(16) 0.0005(12) 0.0236(14) 0.0081(13)
C30 0.0508(19) 0.0230(15) 0.0253(14) -0.0043(11) 0.0089(13) 0.0072(13)
C31 0.0408(17) 0.0210(15) 0.0472(18) -0.0028(13) 0.0186(15) 0.0021(12)
C32 0.061(2) 0.0251(15) 0.0281(15) 0.0088(12) 0.0199(15) 0.0171(14)
C33 0.0363(16) 0.0396(18) 0.0216(14) -0.0002(12) 0.0156(12) -0.0027(13)
C34 0.0451(18) 0.0232(14) 0.0231(14) -0.0020(11) 0.0048(13) 0.0021(13)
N1 0.0207(10) 0.0159(11) 0.0152(10) 0.0035(8) 0.0037(8) 0.0007(8)
N2 0.0172(10) 0.0184(11) 0.0134(9) 0.0009(8) 0.0029(8) 0.0012(8)
O1 0.0543(15) 0.0500(15) 0.0365(12) -0.0129(11) 0.0186(11) -0.0215(12)
O2 0.0537(14) 0.0390(13) 0.0469(14) 0.0019(11) -0.0083(11) 0.0179(11)

loop_
_atom_type_symbol
_atom_type_description
_atom_type_scat_dispersion_real
_atom_type_scat_dispersion_imag
_atom_type_scat_source
C C 0.0033 0.0016 'International Tables Vol C Tables 4.2.6.8 and 6.1.1.4'
H H 0.0000 0.0000 'International Tables Vol C Tables 4.2.6.8 and 6.1.1.4'
N N 0.0061 0.0033 'International Tables Vol C Tables 4.2.6.8 and 6.1.1.4'
O O 0.0106 0.0060 'International Tables Vol C Tables 4.2.6.8 and 6.1.1.4'
Fe Fe 0.3463 0.8444 'International Tables Vol C Tables 4.2.6.8 and 6.1.1.4'
Cu Cu 0.3201 1.2651 'International Tables Vol C Tables 4.2.6.8 and 6.1.1.4'

loop_
_geom_angle_atom_site_label_1
_geom_angle_atom_site_label_2
_geom_angle_atom_site_label_3
_geom_angle
C1 Cu1 Fe1 170.16(7)
C1 Cu1 C33 143.73(10)
Fe1 Cu1 C33 42.62(7)
C33 Fe1 C34 91.31(14)
C33 Fe1 C28 101.03(14)
C34 Fe1 C28 166.48(13)
C33 Fe1 C32 123.86(14)
C34 Fe1 C32 134.84(14)
C28 Fe1 C32 39.80(12)
C33 Fe1 C30 147.03(12)
C34 Fe1 C30 101.10(12)
C28 Fe1 C30 65.48(12)
C32 Fe1 C30 65.79(12)
C33 Fe1 C31 162.84(13)
C34 Fe1 C31 103.03(13)
C28 Fe1 C31 65.85(13)
C32 Fe1 C31 39.01(13)
C30 Fe1 C31 39.34(11)
C33 Fe1 C29 111.98(13)
C34 Fe1 C29 130.07(13)
C28 Fe1 C29 39.50(12)
C32 Fe1 C29 66.30(11)
C30 Fe1 C29 38.51(12)
C31 Fe1 C29 65.60(12)
C33 Fe1 Cu1 71.06(9)
C34 Fe1 Cu1 83.25(9)
C28 Fe1 Cu1 105.87(9)
C32 Fe1 Cu1 83.07(8)
C30 Fe1 Cu1 140.24(8)
C31 Fe1 Cu1 100.97(8)
C29 Fe1 Cu1 145.17(8)
N2 C1 N1 103.27(19)
N2 C1 Cu1 131.07(17)
N1 C1 Cu1 125.62(18)
C3 C2 N2 106.2(2)
C3 C2 H2 126.9
N2 C2 H2 126.9
C2 C3 N1 106.6(2)
C2 C3 H3 126.7
N1 C3 H3 126.7
C9 C4 C5 123.4(2)
C9 C4 N1 119.0(2)
C5 C4 N1 117.6(2)
C6 C5 C4 117.0(3)
C6 C5 C10 121.0(2)
C4 C5 C10 122.0(2)
C7 C6 C5 121.1(3)
C7 C6 H6 119.4
C5 C6 H6 119.4
C8 C7 C6 120.0(3)
C8 C7 H7 120.0
C6 C7 H7 120.0
C7 C8 C9 121.8(3)
C7 C8 H8 119.1
C9 C8 H8 119.1
C4 C9 C8 116.7(2)
C4 C9 C13 122.4(2)
C8 C9 C13 120.9(2)
C5 C10 C11 110.5(2)
C5 C10 C12 110.6(2)
C11 C10 C12 111.9(2)
C5 C10 H10 107.9
C11 C10 H10 107.9
C12 C10 H10 107.9
C10 C11 H11A 109.5
C10 C11 H11B 109.5
H11A C11 H11B 109.5
C10 C11 H11C 109.5
H11A C11 H11C 109.5
H11B C11 H11C 109.5
C10 C12 H12A 109.5
C10 C12 H12B 109.5
H12A C12 H12B 109.5
C10 C12 H12C 109.5
H12A C12 H12C 109.5
H12B C12 H12C 109.5
C14 C13 C9 112.2(2)
C14 C13 C15 110.1(3)
C9 C13 C15 110.6(2)
C14 C13 H13 107.9
C9 C13 H13 107.9
C15 C13 H13 107.9
C13 C14 H14A 109.5
C13 C14 H14B 109.5
H14A C14 H14B 109.5
C13 C14 H14C 109.5
H14A C14 H14C 109.5
H14B C14 H14C 109.5
C13 C15 H15A 109.5
C13 C15 H15B 109.5
H15A C15 H15B 109.5
C13 C15 H15C 109.5
H15A C15 H15C 109.5
H15B C15 H15C 109.5
C21 C16 C17 123.2(2)
C21 C16 N2 118.4(2)
C17 C16 N2 118.4(2)
C18 C17 C16 116.6(2)
C18 C17 C22 120.5(2)
C16 C17 C22 122.8(2)
C19 C18 C17 121.7(3)
C19 C18 H18 119.2
C17 C18 H18 119.2
C18 C19 C20 120.4(3)
C18 C19 H19 119.8
C20 C19 H19 119.8
C19 C20 C21 121.0(3)
C19 C20 H20 119.5
C21 C20 H20 119.5
C20 C21 C16 117.2(2)
C20 C21 C25 119.9(2)
C16 C21 C25 122.9(2)
C24 C22 C23 110.0(3)
C24 C22 C17 111.3(3)
C23 C22 C17 111.7(2)
C24 C22 H22 107.9
C23 C22 H22 107.9
C17 C22 H22 107.9
C22 C23 H23A 109.5
C22 C23 H23B 109.5
H23A C23 H23B 109.5
C22 C23 H23C 109.5
H23A C23 H23C 109.5
H23B C23 H23C 109.5
C22 C24 H24A 109.5
C22 C24 H24B 109.5
H24A C24 H24B 109.5
C22 C24 H24C 109.5
H24A C24 H24C 109.5
H24B C24 H24C 109.5
C21 C25 C27 110.6(2)
C21 C25 C26 110.7(2)
C27 C25 C26 110.1(2)
C21 C25 H25 108.5
C27 C25 H25 108.5
C26 C25 H25 108.5
C25 C26 H26A 109.5
C25 C26 H26B 109.5
H26A C26 H26B 109.5
C25 C26 H26C 109.5
H26A C26 H26C 109.5
H26B C26 H26C 109.5
C25 C27 H27A 109.5
C25 C27 H27B 109.5
H27A C27 H27B 109.5
C25 C27 H27C 109.5
H27A C27 H27C 109.5
H27B C27 H27C 109.5
C29 C28 C32 108.6(3)
C29 C28 Fe1 71.85(17)
C32 C28 Fe1 70.92(16)
C29 C28 H28 125.7
C32 C28 H28 125.7
Fe1 C28 H28 125.7
C30 C29 C28 107.2(3)
C30 C29 Fe1 70.28(16)
C28 C29 Fe1 68.65(16)
C30 C29 H29 126.4
C28 C29 H29 126.4
Fe1 C29 H29 126.4
C29 C30 C31 109.0(3)
C29 C30 Fe1 71.21(17)
C31 C30 Fe1 70.34(16)
C29 C30 H30 125.5
C31 C30 H30 125.5
Fe1 C30 H30 125.5
C32 C31 C30 108.0(3)
C32 C31 Fe1 70.15(17)
C30 C31 Fe1 70.31(16)
C32 C31 H31 126.0
C30 C31 H31 126.0
Fe1 C31 H31 126.0
C31 C32 C28 107.2(3)
C31 C32 Fe1 70.83(16)
C28 C32 Fe1 69.28(17)
C31 C32 H32 126.4
C28 C32 H32 126.4
Fe1 C32 H32 126.4
O1 C33 Fe1 177.2(2)
O1 C33 Cu1 116.3(2)
Fe1 C33 Cu1 66.32(9)
O2 C34 Fe1 178.4(3)
C1 N1 C3 111.8(2)
C1 N1 C4 123.3(2)
C3 N1 C4 124.8(2)
C1 N2 C2 112.1(2)
C1 N2 C16 124.68(19)
C2 N2 C16 123.2(2)

loop_
_geom_bond_atom_site_label_1
_geom_bond_atom_site_label_2
_geom_bond_distance
Cu1 C1 1.896(2)
Cu1 Fe1 2.3462(5)
Cu1 C33 2.423(3)
Fe1 C33 1.735(3)
Fe1 C34 1.735(3)
Fe1 C28 2.077(3)
Fe1 C32 2.099(3)
Fe1 C30 2.107(3)
Fe1 C31 2.107(3)
Fe1 C29 2.119(3)
C1 N2 1.355(3)
C1 N1 1.359(3)
C2 C3 1.346(4)
C2 N2 1.383(3)
C2 H2 0.9500
C3 N1 1.382(3)
C3 H3 0.9500
C4 C9 1.394(3)
C4 C5 1.401(3)
C4 N1 1.444(3)
C5 C6 1.397(4)
C5 C10 1.518(4)
C6 C7 1.383(4)
C6 H6 0.9500
C7 C8 1.375(4)
C7 H7 0.9500
C8 C9 1.397(4)
C8 H8 0.9500
C9 C13 1.520(4)
C10 C11 1.528(4)
C10 C12 1.531(4)
C10 H10 1.0000
C11 H11A 0.9800
C11 H11B 0.9800
C11 H11C 0.9800
C12 H12A 0.9800
C12 H12B 0.9800
C12 H12C 0.9800
C13 C14 1.515(4)
C13 C15 1.534(4)
C13 H13 1.0000
C14 H14A 0.9800
C14 H14B 0.9800
C14 H14C 0.9800
C15 H15A 0.9800
C15 H15B 0.9800
C15 H15C 0.9800
C16 C21 1.393(3)
C16 C17 1.401(3)
C16 N2 1.444(3)
C17 C18 1.387(4)
C17 C22 1.521(4)
C18 C19 1.372(4)
C18 H18 0.9500
C19 C20 1.377(4)
C19 H19 0.9500
C20 C21 1.391(4)
C20 H20 0.9500
C21 C25 1.519(4)
C22 C24 1.518(5)
C22 C23 1.518(4)
C22 H22 1.0000
C23 H23A 0.9800
C23 H23B 0.9800
C23 H23C 0.9800
C24 H24A 0.9800
C24 H24B 0.9800
C24 H24C 0.9800
C25 C27 1.535(4)
C25 C26 1.536(4)
C25 H25 1.0000
C26 H26A 0.9800
C26 H26B 0.9800
C26 H26C 0.9800
C27 H27A 0.9800
C27 H27B 0.9800
C27 H27C 0.9800
C28 C29 1.418(4)
C28 C32 1.421(4)
C28 H28 1.0000
C29 C30 1.394(4)
C29 H29 1.0000
C30 C31 1.419(4)
C30 H30 1.0000
C31 C32 1.404(5)
C31 H31 1.0000
C32 H32 1.0000
C33 O1 1.169(3)
C34 O2 1.154(3)
